data_2232573
loop_
_publ_author_name
'Sekar, M.'
'Velmurugan, R.'
'Vijayasankar, A. V.'
'Ramesh, P.'
'Ponnuswamy, M. N.'

_publ_section_title
;
 2-(6-Chloro-2,3,4,9-tetrahydro-1<i>H</i>-carbazol-1-ylidene)propanedinitrile
;
_journal_coeditor_code BT5656
_journal_issue 12
_journal_name_full 'Acta Crystallographica Section E'
_journal_page_first o3268
_journal_paper_doi 10.1107/S1600536811046575
_journal_volume 67
_journal_year 2011
_chemical_formula_iupac 'C15 H10 Cl N3'
_chemical_formula_moiety 'C15 H10 Cl N3'
_chemical_formula_sum 'C15 H10 Cl N3'
_chemical_formula_weight 267.71
_chemical_name_systematic
;
2-(6-Chloro-2,3,4,9-tetrahydro-1<i>H</i>-carbazol-1-ylidene)propanedinitrile
;
_space_group_IT_number 14
_symmetry_cell_setting monoclinic
_symmetry_space_group_name_Hall '-P 2yn'
_symmetry_space_group_name_H-M 'P 1 21/n 1'
_atom_sites_solution_hydrogens geom
_atom_sites_solution_primary direct
_atom_sites_solution_secondary difmap
_audit_creation_method SHELXL-97
_cell_angle_alpha 90.00
_cell_angle_beta 97.437(2)
_cell_angle_gamma 90.00
_cell_formula_units_Z 4
_cell_length_a 7.5731(3)
_cell_length_b 7.6865(3)
_cell_length_c 22.2867(8)
_cell_measurement_reflns_used 4023
_cell_measurement_temperature 293(2)
_cell_measurement_theta_max 30.49
_cell_measurement_theta_min 2.75
_cell_volume 1286.41(9)
_computing_cell_refinement 'SAINT-Plus (Bruker, 1998)'
_computing_data_collection 'SMART (Bruker, 1998)'
_computing_data_reduction 'SAINT-Plus (Bruker, 1998)'
_computing_molecular_graphics 'ORTEP-3 (Farrugia, 1997)'
_computing_publication_material 'SHELXL97 (Sheldrick, 2008) and PLATON (Spek, 2009)'
_computing_structure_refinement 'SHELXL97 (Sheldrick, 2008)'
_computing_structure_solution 'SHELXS97 (Sheldrick, 2008)'
_diffrn_ambient_temperature 293(2)
_diffrn_measured_fraction_theta_full 0.999
_diffrn_measured_fraction_theta_max 0.976
_diffrn_measurement_device_type 'Bruker SMART APEX CCD detector'
_diffrn_measurement_method '\w scans'
_diffrn_radiation_monochromator graphite
_diffrn_radiation_source 'fine-focus sealed tube'
_diffrn_radiation_type MoK\a
_diffrn_radiation_wavelength 0.71073
_diffrn_reflns_av_R_equivalents 0.0306
_diffrn_reflns_av_sigmaI/netI 0.0292
_diffrn_reflns_limit_h_max 10
_diffrn_reflns_limit_h_min -10
_diffrn_reflns_limit_k_max 10
_diffrn_reflns_limit_k_min -10
_diffrn_reflns_limit_l_max 30
_diffrn_reflns_limit_l_min -30
_diffrn_reflns_number 24123
_diffrn_reflns_theta_full 25.00
_diffrn_reflns_theta_max 30.49
_diffrn_reflns_theta_min 2.75
_exptl_absorpt_coefficient_mu 0.285
_exptl_absorpt_correction_T_max 0.953
_exptl_absorpt_correction_T_min 0.945
_exptl_absorpt_correction_type multi-scan
_exptl_absorpt_process_details '(SADABS; Bruker, 1998)'
_exptl_crystal_colour Brown
_exptl_crystal_density_diffrn 1.382
_exptl_crystal_density_method 'not measured'
_exptl_crystal_description Block
_exptl_crystal_F_000 552
_exptl_crystal_size_max 0.20
_exptl_crystal_size_mid 0.19
_exptl_crystal_size_min 0.17
_refine_diff_density_max 0.424
_refine_diff_density_min -0.299
_refine_ls_extinction_method none
_refine_ls_goodness_of_fit_ref 1.007
_refine_ls_hydrogen_treatment mixed
_refine_ls_matrix_type full
_refine_ls_number_parameters 186
_refine_ls_number_reflns 3828
_refine_ls_number_restraints 1
_refine_ls_restrained_S_all 1.032
_refine_ls_R_factor_all 0.0852
_refine_ls_R_factor_gt 0.0534
_refine_ls_shift/su_max 0.000
_refine_ls_shift/su_mean 0.000
_refine_ls_structure_factor_coef Fsqd
_refine_ls_weighting_details 'calc w=1/[\s^2^(Fo^2^)+(0.0867P)^2^+0.2888P] where P=(Fo^2^+2Fc^2^)/3'
_refine_ls_weighting_scheme calc
_refine_ls_wR_factor_gt 0.1426
_refine_ls_wR_factor_ref 0.1644
_reflns_number_gt 2569
_reflns_number_total 3828
_reflns_threshold_expression I>2\s(I)
_cod_data_source_file bt5656.cif
_cod_data_source_block I
_cod_original_sg_symbol_H-M 'P 21/n'
_cod_database_code 2232573
_cod_database_fobs_code 2232573

loop_
_symmetry_equiv_pos_as_xyz
'x, y, z'
'-x+1/2, y+1/2, -z+1/2'
'-x, -y, -z'
'x-1/2, -y-1/2, z-1/2'

loop_
_atom_site_type_symbol
_atom_site_label
_atom_site_fract_x
_atom_site_fract_y
_atom_site_fract_z
_atom_site_U_iso_or_equiv
_atom_site_adp_type
_atom_site_calc_flag
_atom_site_refinement_flags
_atom_site_occupancy
_atom_site_symmetry_multiplicity
_atom_site_disorder_assembly
_atom_site_disorder_group
Cl Cl1 0.49620(8) 0.90952(7) 0.60857(3) 0.0642(2) Uani d . 1 1 A .
N N1 0.15258(19) 0.3281(2) 0.46981(6) 0.0405(3) Uani d . 1 1 . .
H H1 0.102(3) 0.225(3) 0.4828(11) 0.067(7) Uiso d . 1 1 . .
C C2 0.1477(2) 0.3928(2) 0.41129(7) 0.0390(4) Uani d . 1 1 . .
C C3 0.0745(2) 0.3114(2) 0.35585(8) 0.0439(4) Uani d . 1 1 A .
C C4 0.0935(4) 0.4150(3) 0.29963(9) 0.0653(6) Uani d . 1 1 . .
H H4A -0.0054 0.3869 0.2690 0.078 Uiso calc PR 0.457(12) 1 A 1
H H4B 0.2021 0.3792 0.2843 0.078 Uiso calc PRD 0.457(12) 1 A 1
H H4C 0.1690 0.3487 0.2760 0.078 Uiso calc PR 0.543(12) 1 A 2
H H4D -0.0232 0.4214 0.2760 0.078 Uiso calc PR 0.543(12) 1 A 2
C C6 0.2437(3) 0.6641(3) 0.35882(8) 0.0513(5) Uani d . 1 1 . .
H H6A 0.3595 0.6447 0.3458 0.062 Uiso calc PR 0.457(12) 1 A 1
H H6B 0.2335 0.7866 0.3682 0.062 Uiso calc PR 0.457(12) 1 A 1
H H6C 0.3688 0.6823 0.3555 0.062 Uiso calc PR 0.543(12) 1 A 2
H H6D 0.1891 0.7769 0.3628 0.062 Uiso calc PR 0.543(12) 1 A 2
C C7 0.2261(2) 0.5572(2) 0.41368(8) 0.0404(4) Uani d . 1 1 A .
C C8 0.2803(2) 0.5957(2) 0.47570(8) 0.0391(4) Uani d . 1 1 . .
C C9 0.3633(2) 0.7404(2) 0.50607(8) 0.0443(4) Uani d . 1 1 A .
H H9 0.3960 0.8370 0.4849 0.053 Uiso calc R 1 1 . .
C C10 0.3943(2) 0.7335(2) 0.56802(8) 0.0449(4) Uani d . 1 1 . .
C C11 0.3465(2) 0.5898(2) 0.60126(8) 0.0454(4) Uani d . 1 1 A .
H H11 0.3699 0.5911 0.6433 0.054 Uiso calc R 1 1 . .
C C12 0.2654(2) 0.4470(2) 0.57250(8) 0.0437(4) Uani d . 1 1 . .
H H12 0.2338 0.3514 0.5943 0.052 Uiso calc R 1 1 A .
C C13 0.2319(2) 0.4504(2) 0.50921(8) 0.0381(4) Uani d . 1 1 A .
C C14 -0.0043(3) 0.1511(3) 0.35074(8) 0.0476(4) Uani d . 1 1 . .
C C15 -0.0238(3) 0.0361(3) 0.40008(9) 0.0498(5) Uani d . 1 1 . .
N N16 -0.0422(3) -0.0613(2) 0.43766(9) 0.0659(5) Uani d . 1 1 . .
C C17 -0.0748(4) 0.0825(3) 0.29288(11) 0.0693(6) Uani d . 1 1 A .
N N18 -0.1317(4) 0.0246(4) 0.24718(11) 0.1157(10) Uani d . 1 1 . .
C C5A 0.0989(7) 0.6133(7) 0.3089(3) 0.0420(16) Uani d P 0.457(12) 1 A 1
H H5A 0.1198 0.6697 0.2716 0.050 Uiso calc PR 0.457(12) 1 A 1
H H5B -0.0153 0.6527 0.3190 0.050 Uiso calc PR 0.457(12) 1 A 1
C C5B 0.159(2) 0.5788(15) 0.3049(4) 0.223(8) Uani d PD 0.543(12) 1 A 2
H H5C 0.0610 0.6539 0.2894 0.268 Uiso calc PR 0.543(12) 1 A 2
H H5D 0.2447 0.5860 0.2761 0.268 Uiso calc PR 0.543(12) 1 A 2

loop_
_atom_site_aniso_label
_atom_site_aniso_U_11
_atom_site_aniso_U_22
_atom_site_aniso_U_33
_atom_site_aniso_U_12
_atom_site_aniso_U_13
_atom_site_aniso_U_23
Cl1 0.0680(4) 0.0576(3) 0.0639(4) -0.0096(2) -0.0027(3) -0.0157(2)
N1 0.0444(8) 0.0407(7) 0.0364(7) -0.0022(6) 0.0051(6) 0.0000(6)
C2 0.0390(8) 0.0434(9) 0.0349(8) 0.0031(7) 0.0055(6) 0.0003(7)
C3 0.0438(9) 0.0498(10) 0.0381(9) 0.0080(8) 0.0052(7) -0.0042(7)
C4 0.0973(18) 0.0617(13) 0.0363(10) 0.0043(12) 0.0063(10) 0.0000(9)
C6 0.0610(11) 0.0502(11) 0.0442(10) 0.0033(9) 0.0124(9) 0.0077(8)
C7 0.0411(9) 0.0429(9) 0.0377(8) 0.0044(7) 0.0072(7) 0.0016(7)
C8 0.0365(8) 0.0415(9) 0.0395(9) 0.0038(7) 0.0057(7) 0.0010(7)
C9 0.0436(9) 0.0422(9) 0.0470(10) -0.0018(7) 0.0058(7) 0.0016(7)
C10 0.0415(9) 0.0449(9) 0.0476(10) 0.0011(7) 0.0025(7) -0.0079(8)
C11 0.0431(9) 0.0549(10) 0.0372(9) 0.0034(8) 0.0020(7) -0.0021(8)
C12 0.0445(9) 0.0498(10) 0.0372(9) 0.0004(8) 0.0062(7) 0.0034(7)
C13 0.0341(8) 0.0410(8) 0.0392(9) 0.0023(6) 0.0053(6) -0.0003(7)
C14 0.0495(10) 0.0526(10) 0.0400(9) 0.0051(8) 0.0028(7) -0.0096(8)
C15 0.0501(11) 0.0473(10) 0.0514(11) -0.0014(8) 0.0040(8) -0.0144(9)
N16 0.0836(14) 0.0497(10) 0.0637(12) -0.0114(9) 0.0072(10) -0.0025(9)
C17 0.0872(16) 0.0681(15) 0.0516(12) -0.0068(12) 0.0053(11) -0.0163(11)
N18 0.159(3) 0.124(2) 0.0595(14) -0.030(2) -0.0041(15) -0.0360(15)
C5A 0.047(3) 0.040(3) 0.040(3) 0.018(2) 0.0090(18) 0.0046(18)
C5B 0.362(17) 0.242(13) 0.047(4) -0.241(13) -0.046(7) 0.048(6)

loop_
_atom_type_symbol
_atom_type_description
_atom_type_scat_dispersion_real
_atom_type_scat_dispersion_imag
_atom_type_scat_source
C C 0.0033 0.0016 'International Tables Vol C Tables 4.2.6.8 and 6.1.1.4'
H H 0.0000 0.0000 'International Tables Vol C Tables 4.2.6.8 and 6.1.1.4'
N N 0.0061 0.0033 'International Tables Vol C Tables 4.2.6.8 and 6.1.1.4'
Cl Cl 0.1484 0.1585 'International Tables Vol C Tables 4.2.6.8 and 6.1.1.4'

loop_
_geom_angle_atom_site_label_1
_geom_angle_atom_site_label_2
_geom_angle_atom_site_label_3
_geom_angle
C13 N1 C2 108.16(14)
C13 N1 H1 122.9(15)
C2 N1 H1 128.7(15)
N1 C2 C7 109.17(15)
N1 C2 C3 127.82(16)
C7 C2 C3 123.01(16)
C14 C3 C2 125.59(17)
C14 C3 C4 119.64(17)
C2 C3 C4 114.75(17)
C5B C4 C3 119.5(4)
C5B C4 C5A 20.5(8)
C3 C4 C5A 114.5(3)
C5B C4 H4A 120.7
C3 C4 H4A 108.6
C5A C4 H4A 108.6
C5B C4 H4B 88.6
C3 C4 H4B 108.6
C5A C4 H4B 108.6
H4A C4 H4B 107.6
C5B C4 H4C 107.4
C3 C4 H4C 107.4
C5A C4 H4C 125.9
H4A C4 H4C 87.5
H4B C4 H4C 22.3
C5B C4 H4D 107.4
C3 C4 H4D 107.4
C5A C4 H4D 91.7
H4A C4 H4D 20.4
H4B C4 H4D 125.3
H4C C4 H4D 107.0
C7 C6 C5A 109.1(3)
C7 C6 C5B 110.8(3)
C5A C6 C5B 21.2(8)
C7 C6 H6A 109.9
C5A C6 H6A 109.9
C5B C6 H6A 90.1
C7 C6 H6B 109.9
C5A C6 H6B 109.9
C5B C6 H6B 125.5
H6A C6 H6B 108.3
C7 C6 H6C 109.5
C5A C6 H6C 127.2
C5B C6 H6C 109.5
H6A C6 H6C 21.5
H6B C6 H6C 89.0
C7 C6 H6D 109.5
C5A C6 H6D 91.2
C5B C6 H6D 109.5
H6A C6 H6D 125.2
H6B C6 H6D 20.8
H6C C6 H6D 108.1
C2 C7 C8 107.08(15)
C2 C7 C6 123.36(16)
C8 C7 C6 129.57(17)
C9 C8 C13 119.94(15)
C9 C8 C7 133.40(16)
C13 C8 C7 106.66(15)
C10 C9 C8 117.49(16)
C10 C9 H9 121.3
C8 C9 H9 121.3
C9 C10 C11 122.64(17)
C9 C10 Cl1 119.80(15)
C11 C10 Cl1 117.56(14)
C12 C11 C10 120.82(17)
C12 C11 H11 119.6
C10 C11 H11 119.6
C11 C12 C13 117.80(16)
C11 C12 H12 121.1
C13 C12 H12 121.1
N1 C13 C12 129.75(16)
N1 C13 C8 108.94(15)
C12 C13 C8 121.31(16)
C3 C14 C17 120.97(19)
C3 C14 C15 125.38(16)
C17 C14 C15 113.64(19)
N16 C15 C14 176.9(2)
N18 C17 C14 178.6(3)
C6 C5A C4 111.1(3)
C6 C5A H5A 109.4
C4 C5A H5A 109.4
C6 C5A H5B 109.4
C4 C5A H5B 109.4
H5A C5A H5B 108.0
C4 C5B C6 127.8(6)
C4 C5B H5C 105.3
C6 C5B H5C 105.3
C4 C5B H5D 105.3
C6 C5B H5D 105.3
H5C C5B H5D 106.0

loop_
_geom_bond_atom_site_label_1
_geom_bond_atom_site_label_2
_geom_bond_distance
Cl1 C10 1.7498(18)
N1 C13 1.371(2)
N1 C2 1.392(2)
N1 H1 0.94(3)
C2 C7 1.395(2)
C2 C3 1.431(2)
C3 C14 1.368(3)
C3 C4 1.507(3)
C4 C5B 1.354(9)
C4 C5A 1.538(6)
C4 H4A 0.9700
C4 H4B 0.9700
C4 H4C 0.9700
C4 H4D 0.9700
C6 C7 1.493(2)
C6 C5A 1.509(7)
C6 C5B 1.443(8)
C6 H6A 0.9700
C6 H6B 0.9700
C6 H6C 0.9700
C6 H6D 0.9700
C7 C8 1.421(2)
C8 C9 1.407(2)
C8 C13 1.418(2)
C9 C10 1.371(3)
C9 H9 0.9300
C10 C11 1.404(3)
C11 C12 1.375(3)
C11 H11 0.9300
C12 C13 1.401(2)
C12 H12 0.9300
C14 C17 1.431(3)
C14 C15 1.433(3)
C15 N16 1.145(3)
C17 N18 1.144(3)
C5A H5A 0.9700
C5A H5B 0.9700
C5B H5C 0.9700
C5B H5D 0.9700

loop_
_geom_hbond_atom_site_label_D
_geom_hbond_atom_site_label_H
_geom_hbond_atom_site_label_A
_geom_hbond_site_symmetry_A
_geom_hbond_distance_DH
_geom_hbond_distance_HA
_geom_hbond_distance_DA
_geom_hbond_angle_DHA
N1 H1 N16 1 0.94(3) 2.60(3) 3.373(2) 139.5(19)
N1 H1 N16 3_556 0.94(3) 2.27(3) 3.099(3) 147(2)
C11 H11 N18 4_666 0.93 2.48 3.352(3) 155.7

loop_
_geom_torsion_atom_site_label_1
_geom_torsion_atom_site_label_2
_geom_torsion_atom_site_label_3
_geom_torsion_atom_site_label_4
_geom_torsion
C13 N1 C2 C7 0.50(19)
C13 N1 C2 C3 -178.87(16)
N1 C2 C3 C14 -0.5(3)
C7 C2 C3 C14 -179.80(17)
N1 C2 C3 C4 -178.92(18)
C7 C2 C3 C4 1.8(3)
C14 C3 C4 C5B 175.1(9)
C2 C3 C4 C5B -6.4(9)
C14 C3 C4 C5A 152.7(3)
C2 C3 C4 C5A -28.8(3)
N1 C2 C7 C8 -0.33(19)
C3 C2 C7 C8 179.07(15)
N1 C2 C7 C6 179.84(16)
C3 C2 C7 C6 -0.8(3)
C5A C6 C7 C2 26.1(3)
C5B C6 C7 C2 3.7(8)
C5A C6 C7 C8 -153.6(2)
C5B C6 C7 C8 -176.1(8)
C2 C7 C8 C9 -179.07(17)
C6 C7 C8 C9 0.7(3)
C2 C7 C8 C13 0.05(18)
C6 C7 C8 C13 179.86(18)
C13 C8 C9 C10 0.1(2)
C7 C8 C9 C10 179.11(17)
C8 C9 C10 C11 -0.1(3)
C8 C9 C10 Cl1 -179.71(12)
C9 C10 C11 C12 0.1(3)
Cl1 C10 C11 C12 179.78(14)
C10 C11 C12 C13 -0.2(3)
C2 N1 C13 C12 179.17(17)
C2 N1 C13 C8 -0.47(18)
C11 C12 C13 N1 -179.40(17)
C11 C12 C13 C8 0.2(2)
C9 C8 C13 N1 179.52(14)
C7 C8 C13 N1 0.26(18)
C9 C8 C13 C12 -0.2(2)
C7 C8 C13 C12 -179.41(15)
C2 C3 C14 C17 179.43(19)
C4 C3 C14 C17 -2.2(3)
C2 C3 C14 C15 -1.2(3)
C4 C3 C14 C15 177.1(2)
C3 C14 C15 N16 -173(4)
C17 C14 C15 N16 6(4)
C3 C14 C17 N18 172(14)
C15 C14 C17 N18 -7(14)
C7 C6 C5A C4 -50.9(4)
C5B C6 C5A C4 47.5(11)
C5B C4 C5A C6 -53.9(13)
C3 C4 C5A C6 55.0(4)
C3 C4 C5B C6 11(2)
C5A C4 C5B C6 92(2)
C7 C6 C5B C4 -9.1(19)
C5A C6 C5B C4 -99(2)
